data_1552467
loop_
_publ_author_name
'Schoemaker, Robin'
'Schwedtmann, Kai'
'Franconetti, Antonio'
'Frontera, Antonio'
'Hennersdorf, Felix'
'Weigand, Jan J.'

_publ_section_title
;
 Controlled scrambling reactions to polyphosphanes via bond metathesis
 reactions
;
_journal_name_full 'Chemical Science'
_journal_paper_doi 10.1039/C9SC04501E
_journal_year 2019
_chemical_formula_moiety 'C58 H96 Br2 Cu2 N2 P6, 0.92(C5 H12), 0.83(C4 H8 O)'
_chemical_formula_sum 'C65.93 H113.69 Br2 Cu2 N2 O0.82 P6'
_chemical_formula_weight 1420.29
_space_group_crystal_system triclinic
_space_group_IT_number 2
_space_group_name_Hall '-P 1'
_space_group_name_H-M_alt 'P -1'
_symmetry_space_group_name_Hall '-P 1'
_symmetry_space_group_name_H-M 'P -1'
_atom_sites_solution_hydrogens geom
_audit_creation_date 2018-11-06
_audit_creation_method
;
Olex2 1.2
(compiled 2015.09.30 svn.r3233 for OlexSys, GUI svn.r5103)
;
_audit_update_record
;
2019-08-30 deposited with the CCDC.    2019-10-17 downloaded from the CCDC.
;
_cell_angle_alpha 102.4758(8)
_cell_angle_beta 101.6435(8)
_cell_angle_gamma 98.8895(9)
_cell_formula_units_Z 2
_cell_length_a 10.85215(11)
_cell_length_b 17.65905(19)
_cell_length_c 19.63512(16)
_cell_measurement_reflns_used 20375
_cell_measurement_temperature 100.01(10)
_cell_measurement_theta_max 76.4270
_cell_measurement_theta_min 3.0490
_cell_volume 3520.32(6)
_computing_cell_refinement 'CrysAlisPro 1.171.38.41 (Rigaku OD, 2015)'
_computing_data_collection 'CrysAlisPro 1.171.38.41 (Rigaku OD, 2015)'
_computing_data_reduction 'CrysAlisPro 1.171.38.41 (Rigaku OD, 2015)'
_computing_molecular_graphics 'Olex2 (Dolomanov et al., 2009)'
_computing_publication_material 'Olex2 (Dolomanov et al., 2009)'
_computing_structure_refinement 'ShelXL (Sheldrick, 2015)'
_computing_structure_solution 'ShelXT (Sheldrick, 2015)'
_diffrn_ambient_environment N~2~
_diffrn_ambient_temperature 100.01(10)
_diffrn_detector 'CCD plate'
_diffrn_detector_area_resol_mean 5.2850
_diffrn_detector_type AtlasS2
_diffrn_measured_fraction_theta_full 1.000
_diffrn_measured_fraction_theta_max 0.989
_diffrn_measurement_details
;
List of Runs (angles in degrees, time in seconds):

  # Type    Start    End  Width  t~exp~   \w     \q     \k     \f   Frames
#--------------------------------------------------------------------------
  1  \w    -25.00   2.00   0.50    2.50    --   42.50 -57.00  90.00   54
  2  \w     32.00  63.00   0.50    2.50    --   42.50 -57.00  90.00   62
  3  \w     37.00  67.00   0.50   10.00    --  111.00 -94.00 150.00   60
  4  \w     71.00 109.00   0.50   10.00    --  111.00 -94.00 150.00   76
  5  \w     88.00 121.00   0.50   10.00    --  111.00-125.00 150.00   66
  6  \w     84.00 111.00   0.50   10.00    --  111.00-125.00  90.00   54
  7  \w     54.00 138.00   0.50   10.00    --  111.00 -61.00 120.00  168
  8  \w     77.00 138.00   0.50   10.00    --  111.00 -61.00 -30.00  122
  9  \w     86.00 115.00   0.50   10.00    --  111.00-125.00 -90.00   58
 10  \w     57.00  89.00   0.50   10.00    --  111.00 -94.00 -60.00   64
 11  \w     76.00 130.00   0.50   10.00    --  111.00 -30.00 -90.00  108
 12  \w     92.00 168.00   0.50   10.00    --  111.00  30.00-180.00  152
 13  \w    131.00 176.00   0.50   10.00    --  111.00  45.00 -90.00   90
 14  \w    153.00 178.00   0.50   10.00    --  111.00  77.00 -60.00   50
 15  \w    128.00 171.00   0.50   10.00    --  111.00 125.00-120.00   86
 16  \w    121.00 178.00   0.50   10.00    --  111.00  30.00-150.00  114
 17  \w    100.00 146.00   0.50   10.00    --  111.00  77.00 -60.00   92
 18  \w     89.00 178.00   0.50   10.00    --  111.00  45.00-120.00  178
 19  \w     87.00 164.00   0.50   10.00    --  111.00  45.00 -60.00  154
 20  \w     67.00  94.00   0.50   10.00    --  111.00  15.00 -30.00   54
 21  \w     40.00 127.00   0.50   10.00    --  111.00 -45.00 -60.00  174
 22  \w     41.00  90.00   0.50   10.00    --  111.00 -61.00 -90.00   98
 23  \w     35.00 108.00   0.50   10.00    --  111.00 -94.00 -90.00  146
 24  \w     39.00 121.00   0.50   10.00    --  111.00-125.00  30.00  164
 25  \w     52.00  79.00   0.50   10.00    --  111.00-125.00 150.00   54
 26  \w     50.00  94.00   0.50   10.00    --  111.00-125.00 120.00   88
 27  \w     30.00  56.00   0.50   10.00    --  111.00 -94.00  90.00   52
 28  \w     16.00 109.00   0.50    2.50    --   42.50  57.00-120.00  186
 29  \w     32.00  60.00   0.50   10.00    --  111.00 -94.00-150.00   56
 30  \w    -60.00  34.00   0.50    2.50    --  -38.50  38.00 150.00  188
 31  \w   -108.00 -16.00   0.50    2.50    --  -38.50 -38.00 -30.00  184
 32  \w    -94.00 -17.00   0.50    2.50    --  -38.50 125.00 -90.00  154
;
_diffrn_measurement_device 'four-circle diffractometer'
_diffrn_measurement_device_type 'SuperNova, Dual, Cu at zero, AtlasS2'
_diffrn_measurement_method '\w scans'
_diffrn_orient_matrix_type 'CrysAlisPro convention (1999,Acta A55,543-557)'
_diffrn_orient_matrix_UB_11 -0.0548383000
_diffrn_orient_matrix_UB_12 -0.0100754000
_diffrn_orient_matrix_UB_13 -0.0809116000
_diffrn_orient_matrix_UB_21 -0.0481305000
_diffrn_orient_matrix_UB_22 -0.0893695000
_diffrn_orient_matrix_UB_23 -0.0098633000
_diffrn_orient_matrix_UB_31 -0.1289440000
_diffrn_orient_matrix_UB_32 0.0159020000
_diffrn_orient_matrix_UB_33 0.0148798000
_diffrn_radiation_monochromator mirror
_diffrn_radiation_probe x-ray
_diffrn_radiation_type CuK\a
_diffrn_radiation_wavelength 1.54184
_diffrn_reflns_av_R_equivalents 0.0289
_diffrn_reflns_av_unetI/netI 0.0352
_diffrn_reflns_Laue_measured_fraction_full 1.000
_diffrn_reflns_Laue_measured_fraction_max 0.989
_diffrn_reflns_limit_h_max 8
_diffrn_reflns_limit_h_min -13
_diffrn_reflns_limit_k_max 22
_diffrn_reflns_limit_k_min -22
_diffrn_reflns_limit_l_max 24
_diffrn_reflns_limit_l_min -24
_diffrn_reflns_number 38405
_diffrn_reflns_point_group_measured_fraction_full 1.000
_diffrn_reflns_point_group_measured_fraction_max 0.989
_diffrn_reflns_theta_full 67.684
_diffrn_reflns_theta_max 76.646
_diffrn_reflns_theta_min 2.376
_diffrn_source 'micro-focus sealed X-ray tube'
_diffrn_source_type 'SuperNova (Cu) X-ray Source'
_exptl_absorpt_coefficient_mu 3.660
_exptl_absorpt_correction_T_max 0.889
_exptl_absorpt_correction_T_min 0.653
_exptl_absorpt_correction_type gaussian
_exptl_absorpt_process_details
;
CrysAlisPro 1.171.38.41 (Rigaku Oxford Diffraction, 2015)
Numerical absorption correction based on gaussian integration over
            a multifaceted crystal model
Empirical absorption correction using spherical harmonics,
 implemented in SCALE3 ABSPACK scaling algorithm.
;
_exptl_crystal_colour 'clear colourless'
_exptl_crystal_colour_lustre clear
_exptl_crystal_colour_primary colourless
_exptl_crystal_density_diffrn 1.340
_exptl_crystal_description block
_exptl_crystal_F_000 1496
_exptl_crystal_size_max 0.221
_exptl_crystal_size_mid 0.067
_exptl_crystal_size_min 0.042
_refine_diff_density_max 0.903
_refine_diff_density_min -0.587
_refine_diff_density_rms 0.073
_refine_ls_extinction_method none
_refine_ls_goodness_of_fit_ref 1.025
_refine_ls_hydrogen_treatment constr
_refine_ls_matrix_type full
_refine_ls_number_parameters 814
_refine_ls_number_reflns 14673
_refine_ls_number_restraints 299
_refine_ls_restrained_S_all 1.038
_refine_ls_R_factor_all 0.0399
_refine_ls_R_factor_gt 0.0353
_refine_ls_shift/su_max 0.004
_refine_ls_shift/su_mean 0.000
_refine_ls_structure_factor_coef Fsqd
_refine_ls_weighting_details 'w=1/[\s^2^(Fo^2^)+(0.0514P)^2^+2.1388P] where P=(Fo^2^+2Fc^2^)/3'
_refine_ls_weighting_scheme calc
_refine_ls_wR_factor_gt 0.0933
_refine_ls_wR_factor_ref 0.0970
_reflns_Friedel_coverage 0.000
_reflns_number_gt 13137
_reflns_number_total 14673
_reflns_threshold_expression 'I > 2\s(I)'
_cod_data_source_file c9sc04501e2.cif
_cod_data_source_block 9aCuBr
_cod_original_cell_volume 3520.31(6)
_cod_database_code 1552467
_chemical_oxdiff_formula 'C124 H192 Br4 Cu4 N4 O2 P12 '
_shelx_space_group_comment
;
The symmetry employed for this shelxl refinement is uniquely defined
by the following loop, which should always be used as a source of
symmetry information in preference to the above space-group names.
They are only intended as comments.
;
_reflns_odcompleteness_completeness 99.99
_reflns_odcompleteness_iscentric 1
_reflns_odcompleteness_theta 66.97
_olex2_refinement_description
;
1. Fixed Uiso
 At 1.2 times of:
  All C(H) groups, All C(H,H) groups
 At 1.5 times of:
  All C(H,H,H) groups
2. Restrained distances
 C59A-C61A \\sim C61A-C63A \\sim C60A-C62A
 with sigma of 0.01
 C65A-C67A \\sim C66A-C64A
 with sigma of 0.01
 C67A-C66A \\sim C66A-C65A \\sim C64A-C65A \\sim C66B-C67B \\sim C65B-C66B
\\sim C65B-C64B
 with sigma of 0.01
3. Uiso/Uaniso restraints and constraints
C66B \\sim O1B \\sim C67B \\sim C64B \\sim C65B \\sim C60A \\sim C59A \\sim
C61A \\sim C62A \\sim C63A: within 2A with sigma of 0.01 and sigma for terminal
atoms of 0.02
O1A \\sim C64A \\sim C67A \\sim C65A \\sim C66A \\sim C60B \\sim C63B \\sim
C62B \\sim C61B \\sim C59B: within 2A with sigma of 0.01 and sigma for terminal
atoms of 0.02
4. Same fragment restrains
{C63B, C62B, C61B, C60B, C59B} sigma for 1-2: 0.02, 1-3: 0.02
as
{C59A, C60A, C61A, C62A, C63A}
{O1B, C67B, C66B, C65B, C64B} sigma for 1-2: 0.02, 1-3: 0.02
as
{O1A, C64A, C65A, C66A, C67A}
5. Others
 Sof(O1B)=Sof(C67B)=Sof(H67A)=Sof(H67B)=Sof(C66B)=Sof(H66A)=Sof(H66B)=
 Sof(C65B)=Sof(H65A)=Sof(H65B)=Sof(C64B)=Sof(H64A)=Sof(H64B)=1-FVAR(1)
 Sof(C59A)=Sof(H59D)=Sof(H59E)=Sof(H59F)=Sof(C60A)=Sof(H60C)=Sof(H60D)=
 Sof(C61A)=Sof(H61C)=Sof(H61D)=Sof(C62A)=Sof(H62C)=Sof(H62D)=Sof(C63A)=
 Sof(H63D)=Sof(H63E)=Sof(H63F)=FVAR(1)
 Fixed Sof: C63B(0.25) H63A(0.25) H63B(0.25) H63C(0.25) C62B(0.25) H62A(0.25)
 H62B(0.25) C61B(0.25) H61A(0.25) H61B(0.25) C60B(0.25) H60A(0.25) H60B(0.25)
 C59B(0.25) H59A(0.25) H59B(0.25) H59C(0.25) O1A(0.5) C64A(0.5) H64C(0.5)
 H64D(0.5) C65A(0.5) H65C(0.5) H65D(0.5) C66A(0.5) H66C(0.5) H66D(0.5)
 C67A(0.5) H67C(0.5) H67D(0.5)
6.a Ternary CH refined with riding coordinates:
 C1(H1), C7(H7), C18(H18), C24(H24), C30(H30), C36(H36), C47(H47), C53(H53)
6.b Secondary CH2 refined with riding coordinates:
 C2(H2A,H2B), C3(H3A,H3B), C4(H4A,H4B), C5(H5A,H5B), C6(H6A,H6B), C8(H8A,H8B),
 C9(H9A,H9B), C10(H10A,H10B), C11(H11A,H11B), C12(H12A,H12B), C19(H19A,H19B),
 C20(H20A,H20B), C21(H21A,H21B), C22(H22A,H22B), C23(H23A,H23B), C25(H25A,H25B),
  C26(H26A,H26B), C27(H27A,H27B), C28(H28A,H28B), C29(H29A,H29B), C31(H31A,
 H31B), C32(H32A,H32B), C33(H33A,H33B), C34(H34A,H34B), C35(H35A,H35B),
 C37(H37A,H37B), C38(H38A,H38B), C39(H39A,H39B), C40(H40A,H40B), C41(H41A,H41B),
  C48(H48A,H48B), C49(H49A,H49B), C50(H50A,H50B), C51(H51A,H51B), C52(H52A,
 H52B), C54(H54A,H54B), C55(H55A,H55B), C56(H56A,H56B), C57(H57A,H57B),
 C58(H58A,H58B), C62B(H62A,H62B), C61B(H61A,H61B), C60B(H60A,H60B), C60A(H60C,
 H60D), C61A(H61C,H61D), C62A(H62C,H62D), C67B(H67A,H67B), C66B(H66A,H66B),
 C65B(H65A,H65B), C64B(H64A,H64B), C64A(H64C,H64D), C65A(H65C,H65D), C66A(H66C,
 H66D), C67A(H67C,H67D)
6.c Me refined with riding coordinates:
 C63B(H63A,H63B,H63C), C59B(H59A,H59B,H59C)
6.d Aromatic/amide H refined with riding coordinates:
 C14(H14), C15(H15), C16(H16), C17(H17), C43(H43), C44(H44), C45(H45), C46(H46)
6.e Idealised Me refined as rotating group:
 C59A(H59D,H59E,H59F), C63A(H63D,H63E,H63F)
;
_shelx_shelxl_version_number 2014/7
_olex2_submission_special_instructions 'No special instructions were received'
_oxdiff_exptl_absorpt_empirical_details
;
Empirical correction (ABSPACK) includes:
- Absorption correction using spherical harmonics
- Frame scaling
;
_oxdiff_exptl_absorpt_empirical_full_max 1.893
_oxdiff_exptl_absorpt_empirical_full_min 0.735

loop_
_space_group_symop_operation_xyz
'x, y, z'
'-x, -y, -z'

loop_
_atom_site_label
_atom_site_type_symbol
_atom_site_fract_x
_atom_site_fract_y
_atom_site_fract_z
_atom_site_U_iso_or_equiv
_atom_site_adp_type
_atom_site_occupancy
_atom_site_site_symmetry_order
_atom_site_calc_flag
_atom_site_refinement_flags_posn
_atom_site_refinement_flags_adp
_atom_site_refinement_flags_occupancy
_atom_site_disorder_assembly
_atom_site_disorder_group
Br1 Br 0.34355(2) 0.52109(2) 0.60244(2) 0.03163(7) Uani 1 1 d . . . . .
Br2 Br 0.54745(2) 0.43740(2) 0.74458(2) 0.02849(6) Uani 1 1 d . . . . .
Cu1 Cu 0.35551(3) 0.39964(2) 0.64271(2) 0.02372(7) Uani 1 1 d . . . . .
Cu2 Cu 0.49440(3) 0.56108(2) 0.72293(2) 0.02532(8) Uani 1 1 d . . . . .
P1 P 0.18518(5) 0.31567(3) 0.64412(3) 0.02006(10) Uani 1 1 d . . . . .
P2 P 0.19395(5) 0.20713(3) 0.56507(3) 0.02117(10) Uani 1 1 d . . . . .
P3 P 0.28850(5) 0.13921(3) 0.63463(3) 0.02245(10) Uani 1 1 d . . . . .
P4 P 0.48576(5) 0.66332(3) 0.80642(3) 0.02348(11) Uani 1 1 d . . . . .
P5 P 0.67154(5) 0.74537(3) 0.81978(3) 0.02486(11) Uani 1 1 d . . . . .
P6 P 0.79773(5) 0.71856(3) 0.91063(3) 0.02510(11) Uani 1 1 d . . . . .
N1 N 0.39532(17) 0.32237(11) 0.55565(10) 0.0246(3) Uani 1 1 d . . . . .
N2 N 0.65804(17) 0.62277(11) 0.69923(10) 0.0255(3) Uani 1 1 d . . . . .
C1 C 0.18239(19) 0.28734(12) 0.72939(11) 0.0232(4) Uani 1 1 d . . . . .
H1 H 0.2540 0.2601 0.7380 0.028 Uiso 1 1 calc R . . . .
C2 C 0.0632(2) 0.22939(13) 0.73076(12) 0.0283(4) Uani 1 1 d . . . . .
H2A H 0.0470 0.1822 0.6915 0.034 Uiso 1 1 calc R . . . .
H2B H -0.0111 0.2538 0.7245 0.034 Uiso 1 1 calc R . . . .
C3 C 0.0841(3) 0.20670(16) 0.80252(15) 0.0390(6) Uani 1 1 d . . . . .
H3A H 0.0058 0.1732 0.8044 0.047 Uiso 1 1 calc R . . . .
H3B H 0.1515 0.1764 0.8056 0.047 Uiso 1 1 calc R . . . .
C4 C 0.1212(3) 0.27898(17) 0.86655(13) 0.0398(6) Uani 1 1 d . . . . .
H4A H 0.0487 0.3049 0.8675 0.048 Uiso 1 1 calc R . . . .
H4B H 0.1411 0.2620 0.9106 0.048 Uiso 1 1 calc R . . . .
C5 C 0.2364(3) 0.33775(18) 0.86340(13) 0.0400(6) Uani 1 1 d . . . . .
H5A H 0.3117 0.3142 0.8690 0.048 Uiso 1 1 calc R . . . .
H5B H 0.2525 0.3846 0.9029 0.048 Uiso 1 1 calc R . . . .
C6 C 0.2152(2) 0.36180(14) 0.79260(12) 0.0292(4) Uani 1 1 d . . . . .
H6A H 0.2923 0.3968 0.7911 0.035 Uiso 1 1 calc R . . . .
H6B H 0.1453 0.3901 0.7888 0.035 Uiso 1 1 calc R . . . .
C7 C 0.02149(19) 0.32851(12) 0.60372(11) 0.0227(4) Uani 1 1 d . . . . .
H7 H -0.0411 0.2794 0.5964 0.027 Uiso 1 1 calc R . . . .
C8 C -0.0140(2) 0.39636(14) 0.65401(12) 0.0300(4) Uani 1 1 d . . . . .
H8A H -0.0236 0.3812 0.6976 0.036 Uiso 1 1 calc R . . . .
H8B H 0.0550 0.4428 0.6673 0.036 Uiso 1 1 calc R . . . .
C9 C -0.1391(3) 0.41691(18) 0.61843(14) 0.0389(6) Uani 1 1 d . . . . .
H9A H -0.2098 0.3723 0.6097 0.047 Uiso 1 1 calc R . . . .
H9B H -0.1562 0.4618 0.6507 0.047 Uiso 1 1 calc R . . . .
C10 C -0.1315(3) 0.43682(16) 0.54785(14) 0.0368(5) Uani 1 1 d . . . . .
H10A H -0.0646 0.4836 0.5567 0.044 Uiso 1 1 calc R . . . .
H10B H -0.2126 0.4484 0.5260 0.044 Uiso 1 1 calc R . . . .
C11 C -0.1022(2) 0.36771(15) 0.49680(12) 0.0313(5) Uani 1 1 d . . . . .
H11A H -0.0952 0.3817 0.4524 0.038 Uiso 1 1 calc R . . . .
H11B H -0.1722 0.3221 0.4853 0.038 Uiso 1 1 calc R . . . .
C12 C 0.0231(2) 0.34650(14) 0.53071(11) 0.0267(4) Uani 1 1 d . . . . .
H12A H 0.0941 0.3902 0.5372 0.032 Uiso 1 1 calc R . . . .
H12B H 0.0371 0.3005 0.4983 0.032 Uiso 1 1 calc R . . . .
C13 C 0.32224(19) 0.24891(12) 0.52573(11) 0.0223(4) Uani 1 1 d . . . . .
C14 C 0.3379(2) 0.20132(13) 0.46277(12) 0.0266(4) Uani 1 1 d . . . . .
H14 H 0.2854 0.1513 0.4423 0.032 Uiso 1 1 calc R . . . .
C15 C 0.4330(2) 0.22945(14) 0.43091(12) 0.0296(4) Uani 1 1 d . . . . .
H15 H 0.4452 0.1983 0.3891 0.036 Uiso 1 1 calc R . . . .
C16 C 0.5087(2) 0.30414(15) 0.46218(13) 0.0310(5) Uani 1 1 d . . . . .
H16 H 0.5734 0.3242 0.4423 0.037 Uiso 1 1 calc R . . . .
C17 C 0.4860(2) 0.34834(14) 0.52380(13) 0.0304(4) Uani 1 1 d . . . . .
H17 H 0.5363 0.3990 0.5444 0.036 Uiso 1 1 calc R . . . .
C18 C 0.4556(2) 0.19898(12) 0.67870(11) 0.0244(4) Uani 1 1 d . . . . .
H18 H 0.4486 0.2548 0.6883 0.029 Uiso 1 1 calc R . . . .
C19 C 0.4987(2) 0.18197(14) 0.75263(12) 0.0302(4) Uani 1 1 d . . . . .
H19A H 0.4338 0.1900 0.7795 0.036 Uiso 1 1 calc R . . . .
H19B H 0.5069 0.1271 0.7459 0.036 Uiso 1 1 calc R . . . .
C20 C 0.6275(2) 0.23622(17) 0.79561(13) 0.0365(5) Uani 1 1 d . . . . .
H20A H 0.6170 0.2907 0.8067 0.044 Uiso 1 1 calc R . . . .
H20B H 0.6545 0.2223 0.8407 0.044 Uiso 1 1 calc R . . . .
C21 C 0.7308(2) 0.22884(18) 0.75360(14) 0.0399(6) Uani 1 1 d . . . . .
H21A H 0.7477 0.1757 0.7468 0.048 Uiso 1 1 calc R . . . .
H21B H 0.8099 0.2659 0.7808 0.048 Uiso 1 1 calc R . . . .
C22 C 0.6878(2) 0.24600(15) 0.68028(13) 0.0321(5) Uani 1 1 d . . . . .
H22A H 0.7533 0.2390 0.6537 0.039 Uiso 1 1 calc R . . . .
H22B H 0.6784 0.3007 0.6873 0.039 Uiso 1 1 calc R . . . .
C23 C 0.5599(2) 0.19113(13) 0.63639(12) 0.0261(4) Uani 1 1 d . . . . .
H23A H 0.5707 0.1367 0.6257 0.031 Uiso 1 1 calc R . . . .
H23B H 0.5333 0.2049 0.5912 0.031 Uiso 1 1 calc R . . . .
C24 C 0.3070(2) 0.05340(12) 0.56568(12) 0.0251(4) Uani 1 1 d . . . . .
H24 H 0.3612 0.0728 0.5362 0.030 Uiso 1 1 calc R . . . .
C25 C 0.3721(2) -0.00224(13) 0.60459(13) 0.0289(4) Uani 1 1 d . . . . .
H25A H 0.4572 0.0257 0.6331 0.035 Uiso 1 1 calc R . . . .
H25B H 0.3222 -0.0179 0.6369 0.035 Uiso 1 1 calc R . . . .
C26 C 0.3832(2) -0.07584(14) 0.55110(14) 0.0337(5) Uani 1 1 d . . . . .
H26A H 0.4377 -0.0604 0.5208 0.040 Uiso 1 1 calc R . . . .
H26B H 0.4232 -0.1102 0.5770 0.040 Uiso 1 1 calc R . . . .
C27 C 0.2522(3) -0.12099(14) 0.50427(14) 0.0356(5) Uani 1 1 d . . . . .
H27A H 0.1998 -0.1401 0.5341 0.043 Uiso 1 1 calc R . . . .
H27B H 0.2626 -0.1665 0.4698 0.043 Uiso 1 1 calc R . . . .
C28 C 0.1851(3) -0.06793(15) 0.46454(14) 0.0378(5) Uani 1 1 d . . . . .
H28A H 0.0994 -0.0966 0.4376 0.045 Uiso 1 1 calc R . . . .
H28B H 0.2326 -0.0539 0.4306 0.045 Uiso 1 1 calc R . . . .
C29 C 0.1758(2) 0.00789(13) 0.51721(13) 0.0310(5) Uani 1 1 d . . . . .
H29A H 0.1381 0.0421 0.4901 0.037 Uiso 1 1 calc R . . . .
H29B H 0.1192 -0.0060 0.5470 0.037 Uiso 1 1 calc R . . . .
C30 C 0.4801(2) 0.65576(14) 0.89838(12) 0.0277(4) Uani 1 1 d . . . . .
H30 H 0.5628 0.6443 0.9194 0.033 Uiso 1 1 calc R . . . .
C31 C 0.3768(2) 0.58394(15) 0.89560(14) 0.0334(5) Uani 1 1 d . . . . .
H31A H 0.2923 0.5917 0.8744 0.040 Uiso 1 1 calc R . . . .
H31B H 0.3915 0.5363 0.8658 0.040 Uiso 1 1 calc R . . . .
C32 C 0.3819(3) 0.57411(17) 0.97183(16) 0.0452(6) Uani 1 1 d . . . . .
H32A H 0.3138 0.5305 0.9699 0.054 Uiso 1 1 calc R . . . .
H32B H 0.4635 0.5612 0.9910 0.054 Uiso 1 1 calc R . . . .
C33 C 0.3670(3) 0.64884(19) 1.02109(16) 0.0497(7) Uani 1 1 d . . . . .
H33A H 0.3737 0.6414 1.0691 0.060 Uiso 1 1 calc R . . . .
H33B H 0.2825 0.6592 1.0042 0.060 Uiso 1 1 calc R . . . .
C34 C 0.4694(3) 0.71988(18) 1.02388(14) 0.0415(6) Uani 1 1 d . . . . .
H34A H 0.4545 0.7672 1.0539 0.050 Uiso 1 1 calc R . . . .
H34B H 0.5535 0.7119 1.0455 0.050 Uiso 1 1 calc R . . . .
C35 C 0.4681(2) 0.73180(15) 0.94924(13) 0.0313(5) Uani 1 1 d . . . . .
H35A H 0.5389 0.7744 0.9525 0.038 Uiso 1 1 calc R . . . .
H35B H 0.3886 0.7469 0.9301 0.038 Uiso 1 1 calc R . . . .
C36 C 0.3790(2) 0.73174(13) 0.78402(12) 0.0270(4) Uani 1 1 d . . . . .
H36 H 0.4075 0.7817 0.8215 0.032 Uiso 1 1 calc R . . . .
C37 C 0.2379(2) 0.69905(15) 0.77913(13) 0.0321(5) Uani 1 1 d . . . . .
H37A H 0.2289 0.6888 0.8247 0.038 Uiso 1 1 calc R . . . .
H37B H 0.2079 0.6494 0.7423 0.038 Uiso 1 1 calc R . . . .
C38 C 0.1570(2) 0.75875(17) 0.76084(14) 0.0368(5) Uani 1 1 d . . . . .
H38A H 0.1838 0.8071 0.7993 0.044 Uiso 1 1 calc R . . . .
H38B H 0.0673 0.7372 0.7569 0.044 Uiso 1 1 calc R . . . .
C39 C 0.1714(2) 0.77785(16) 0.69009(14) 0.0364(5) Uani 1 1 d . . . . .
H39A H 0.1354 0.7307 0.6508 0.044 Uiso 1 1 calc R . . . .
H39B H 0.1233 0.8182 0.6814 0.044 Uiso 1 1 calc R . . . .
C40 C 0.3107(2) 0.80680(16) 0.69169(14) 0.0367(5) Uani 1 1 d . . . . .
H40A H 0.3431 0.8580 0.7262 0.044 Uiso 1 1 calc R . . . .
H40B H 0.3172 0.8135 0.6447 0.044 Uiso 1 1 calc R . . . .
C41 C 0.3927(2) 0.74875(15) 0.71211(13) 0.0319(5) Uani 1 1 d . . . . .
H41A H 0.4821 0.7706 0.7157 0.038 Uiso 1 1 calc R . . . .
H41B H 0.3668 0.6995 0.6746 0.038 Uiso 1 1 calc R . . . .
C42 C 0.71528(19) 0.69746(13) 0.73641(12) 0.0239(4) Uani 1 1 d . . . . .
C43 C 0.8048(2) 0.74361(14) 0.71232(12) 0.0284(4) Uani 1 1 d . . . . .
H43 H 0.8422 0.7956 0.7382 0.034 Uiso 1 1 calc R . . . .
C44 C 0.8377(2) 0.71123(15) 0.64924(13) 0.0312(5) Uani 1 1 d . . . . .
H44 H 0.8973 0.7413 0.6324 0.037 Uiso 1 1 calc R . . . .
C45 C 0.7811(2) 0.63399(15) 0.61178(13) 0.0305(5) Uani 1 1 d . . . . .
H45 H 0.8026 0.6106 0.5698 0.037 Uiso 1 1 calc R . . . .
C46 C 0.6914(2) 0.59227(14) 0.63849(13) 0.0294(4) Uani 1 1 d . . . . .
H46 H 0.6523 0.5404 0.6130 0.035 Uiso 1 1 calc R . . . .
C47 C 0.8250(2) 0.61624(13) 0.87745(11) 0.0247(4) Uani 1 1 d . . . . .
H47 H 0.7443 0.5856 0.8439 0.030 Uiso 1 1 calc R . . . .
C48 C 0.9306(2) 0.60914(13) 0.83639(12) 0.0273(4) Uani 1 1 d . . . . .
H48A H 0.9112 0.6306 0.7949 0.033 Uiso 1 1 calc R . . . .
H48B H 1.0123 0.6400 0.8673 0.033 Uiso 1 1 calc R . . . .
C49 C 0.9413(2) 0.52267(14) 0.81161(13) 0.0322(5) Uani 1 1 d . . . . .
H49A H 0.8625 0.4929 0.7771 0.039 Uiso 1 1 calc R . . . .
H49B H 1.0113 0.5200 0.7879 0.039 Uiso 1 1 calc R . . . .
C50 C 0.9656(3) 0.48550(16) 0.87518(14) 0.0370(5) Uani 1 1 d . . . . .
H50A H 0.9692 0.4303 0.8580 0.044 Uiso 1 1 calc R . . . .
H50B H 1.0478 0.5126 0.9079 0.044 Uiso 1 1 calc R . . . .
C51 C 0.8590(2) 0.49122(15) 0.91501(13) 0.0334(5) Uani 1 1 d . . . . .
H51A H 0.7779 0.4605 0.8833 0.040 Uiso 1 1 calc R . . . .
H51B H 0.8774 0.4690 0.9561 0.040 Uiso 1 1 calc R . . . .
C52 C 0.8472(2) 0.57696(14) 0.94056(12) 0.0302(4) Uani 1 1 d . . . . .
H52A H 0.9251 0.6064 0.9760 0.036 Uiso 1 1 calc R . . . .
H52B H 0.7760 0.5786 0.9634 0.036 Uiso 1 1 calc R . . . .
C53 C 0.9526(2) 0.78721(13) 0.91869(13) 0.0299(4) Uani 1 1 d . . . . .
H53 H 0.9835 0.7706 0.8753 0.036 Uiso 1 1 calc R . . . .
C54 C 1.0519(2) 0.78150(16) 0.98434(14) 0.0379(5) Uani 1 1 d . . . . .
H54A H 1.0182 0.7933 1.0267 0.045 Uiso 1 1 calc R . . . .
H54B H 1.0660 0.7277 0.9771 0.045 Uiso 1 1 calc R . . . .
C55 C 1.1800(3) 0.83881(18) 0.99679(18) 0.0465(6) Uani 1 1 d . . . . .
H55A H 1.2385 0.8356 1.0400 0.056 Uiso 1 1 calc R . . . .
H55B H 1.2182 0.8237 0.9566 0.056 Uiso 1 1 calc R . . . .
C56 C 1.1611(3) 0.92340(18) 1.00455(19) 0.0511(7) Uani 1 1 d . . . . .
H56A H 1.2427 0.9583 1.0099 0.061 Uiso 1 1 calc R . . . .
H56B H 1.1306 0.9403 1.0474 0.061 Uiso 1 1 calc R . . . .
C57 C 1.0643(3) 0.92938(16) 0.93891(18) 0.0460(6) Uani 1 1 d . . . . .
H57A H 1.0981 0.9165 0.8967 0.055 Uiso 1 1 calc R . . . .
H57B H 1.0513 0.9834 0.9455 0.055 Uiso 1 1 calc R . . . .
C58 C 0.9352(2) 0.87272(14) 0.92716(16) 0.0382(5) Uani 1 1 d . . . . .
H58A H 0.8983 0.8881 0.9678 0.046 Uiso 1 1 calc R . . . .
H58B H 0.8761 0.8765 0.8844 0.046 Uiso 1 1 calc R . . . .
C63B C 0.321(2) 0.9617(12) 0.8481(8) 0.127(5) Uani 0.25 1 d D U P A -2
H63A H 0.2468 0.9574 0.8102 0.191 Uiso 0.25 1 calc R . P A -2
H63B H 0.3734 0.9263 0.8310 0.191 Uiso 0.25 1 calc R . P A -2
H63C H 0.2941 0.9479 0.8882 0.191 Uiso 0.25 1 calc R . P A -2
C62B C 0.400(3) 1.0476(14) 0.8717(15) 0.140(4) Uani 0.25 1 d D U P A -2
H62A H 0.4243 1.0614 0.8304 0.168 Uiso 0.25 1 calc R . P A -2
H62B H 0.3451 1.0830 0.8876 0.168 Uiso 0.25 1 calc R . P A -2
C61B C 0.510(2) 1.0603(7) 0.9270(12) 0.153(4) Uani 0.25 1 d D U P A -2
H61A H 0.5584 1.1139 0.9352 0.184 Uiso 0.25 1 calc R . P A -2
H61B H 0.5641 1.0242 0.9115 0.184 Uiso 0.25 1 calc R . P A -2
C60B C 0.482(2) 1.0483(13) 1.0001(14) 0.156(5) Uani 0.25 1 d D U P A -2
H60A H 0.5171 1.0987 1.0356 0.187 Uiso 0.25 1 calc R . P A -2
H60B H 0.3898 1.0388 0.9934 0.187 Uiso 0.25 1 calc R . P A -2
C59B C 0.5238(17) 0.9922(14) 1.0300(14) 0.111(6) Uani 0.25 1 d D U P A -2
H59A H 0.4972 0.9943 1.0740 0.166 Uiso 0.25 1 calc R . P A -2
H59B H 0.4876 0.9409 0.9974 0.166 Uiso 0.25 1 calc R . P A -2
H59C H 0.6159 1.0012 1.0399 0.166 Uiso 0.25 1 calc R . P A -2
C59A C 0.6457(7) 0.9804(4) 0.7776(4) 0.0790(18) Uani 0.673(5) 1 d D U P B 1
H59D H 0.5576 0.9738 0.7525 0.118 Uiso 0.673(5) 1 calc GR . P B 1
H59E H 0.6741 1.0323 0.8100 0.118 Uiso 0.673(5) 1 calc GR . P B 1
H59F H 0.6529 0.9410 0.8044 0.118 Uiso 0.673(5) 1 calc GR . P B 1
C60A C 0.7313(8) 0.9705(5) 0.7220(5) 0.0934(19) Uani 0.673(5) 1 d D U P B 1
H60C H 0.7043 0.9170 0.6912 0.112 Uiso 0.673(5) 1 calc R . P B 1
H60D H 0.7156 1.0065 0.6918 0.112 Uiso 0.673(5) 1 calc R . P B 1
C61A C 0.8650(7) 0.9848(7) 0.7526(5) 0.0914(19) Uani 0.673(5) 1 d D U P B 1
H61C H 0.8793 0.9518 0.7859 0.110 Uiso 0.673(5) 1 calc R . P B 1
H61D H 0.8925 1.0396 0.7805 0.110 Uiso 0.673(5) 1 calc R . P B 1
C62A C 0.9532(8) 0.9694(5) 0.6993(5) 0.102(2) Uani 0.673(5) 1 d D U P B 1
H62C H 0.9236 0.9153 0.6700 0.122 Uiso 0.673(5) 1 calc R . P B 1
H62D H 0.9418 1.0041 0.6673 0.122 Uiso 0.673(5) 1 calc R . P B 1
C63A C 1.0843(9) 0.9808(5) 0.7303(7) 0.135(4) Uani 0.673(5) 1 d D U P B 1
H63D H 1.1308 0.9781 0.6934 0.202 Uiso 0.673(5) 1 calc GR . P B 1
H63E H 1.0992 0.9402 0.7547 0.202 Uiso 0.673(5) 1 calc GR . P B 1
H63F H 1.1132 1.0318 0.7641 0.202 Uiso 0.673(5) 1 calc GR . P B 1
O1B O 0.7254(13) 0.9628(7) 0.6757(6) 0.106(3) Uani 0.327(5) 1 d D U P B 2
C67B C 0.6589(15) 0.9518(10) 0.7329(8) 0.094(3) Uani 0.327(5) 1 d D U P B 2
H67A H 0.6393 0.8965 0.7338 0.113 Uiso 0.327(5) 1 calc R . P B 2
H67B H 0.5806 0.9724 0.7281 0.113 Uiso 0.327(5) 1 calc R . P B 2
C66B C 0.7602(14) 1.0000(8) 0.7972(6) 0.091(3) Uani 0.327(5) 1 d D U P B 2
H66A H 0.7562 1.0557 0.8059 0.109 Uiso 0.327(5) 1 calc R . P B 2
H66B H 0.7515 0.9822 0.8397 0.109 Uiso 0.327(5) 1 calc R . P B 2
C65B C 0.8816(14) 0.9865(15) 0.7779(8) 0.095(3) Uani 0.327(5) 1 d D U P B 2
H65A H 0.9537 1.0281 0.8072 0.114 Uiso 0.327(5) 1 calc R . P B 2
H65B H 0.8985 0.9358 0.7840 0.114 Uiso 0.327(5) 1 calc R . P B 2
C64B C 0.8585(15) 0.9879(10) 0.7013(8) 0.098(3) Uani 0.327(5) 1 d D U P B 2
H64A H 0.8867 1.0410 0.6966 0.117 Uiso 0.327(5) 1 calc R . P B 2
H64B H 0.9029 0.9522 0.6756 0.117 Uiso 0.327(5) 1 calc R . P B 2
O1A O 0.4179(12) 1.0559(7) 0.9360(7) 0.159(3) Uani 0.5 1 d D U P C -1
C64A C 0.3102(13) 1.0836(6) 0.8975(7) 0.119(3) Uani 0.5 1 d D U P C -1
H64C H 0.3352 1.1381 0.8954 0.143 Uiso 0.5 1 calc R . P C -1
H64D H 0.2369 1.0784 0.9187 0.143 Uiso 0.5 1 calc R . P C -1
C65A C 0.2838(12) 1.0266(7) 0.8249(7) 0.141(4) Uani 0.5 1 d D U P C -1
H65C H 0.2582 1.0511 0.7861 0.169 Uiso 0.5 1 calc R . P C -1
H65D H 0.2197 0.9796 0.8198 0.169 Uiso 0.5 1 calc R . P C -1
C66A C 0.4164(12) 1.0095(6) 0.8302(7) 0.154(4) Uani 0.5 1 d D U P C -1
H66C H 0.4212 0.9708 0.7879 0.185 Uiso 0.5 1 calc R . P C -1
H66D H 0.4814 1.0572 0.8388 0.185 Uiso 0.5 1 calc R . P C -1
C67A C 0.4256(13) 0.9767(7) 0.8945(8) 0.122(3) Uani 0.5 1 d D U P C -1
H67C H 0.3531 0.9349 0.8907 0.147 Uiso 0.5 1 calc R . P C -1
H67D H 0.5066 0.9612 0.9097 0.147 Uiso 0.5 1 calc R . P C -1

loop_
_atom_site_aniso_label
_atom_site_aniso_U_11
_atom_site_aniso_U_22
_atom_site_aniso_U_33
_atom_site_aniso_U_23
_atom_site_aniso_U_13
_atom_site_aniso_U_12
Br1 0.03443(12) 0.02725(12) 0.03210(12) 0.01380(9) 0.00034(9) 0.00458(9)
Br2 0.02686(11) 0.02254(11) 0.03243(12) 0.00745(8) -0.00100(9) 0.00457(8)
Cu1 0.02337(15) 0.02198(15) 0.02547(16) 0.00568(12) 0.00662(12) 0.00331(11)
Cu2 0.02642(15) 0.02287(15) 0.02834(16) 0.00704(12) 0.00935(12) 0.00583(12)
P1 0.0198(2) 0.0211(2) 0.0205(2) 0.00592(18) 0.00570(18) 0.00572(17)
P2 0.0210(2) 0.0210(2) 0.0221(2) 0.00539(18) 0.00551(18) 0.00571(17)
P3 0.0231(2) 0.0217(2) 0.0248(2) 0.00777(19) 0.00750(19) 0.00665(18)
P4 0.0247(2) 0.0248(2) 0.0253(2) 0.00875(19) 0.0103(2) 0.00903(19)
P5 0.0265(2) 0.0234(2) 0.0269(3) 0.00720(19) 0.0093(2) 0.00728(19)
P6 0.0255(2) 0.0263(3) 0.0233(2) 0.00461(19) 0.0074(2) 0.00564(19)
N1 0.0233(8) 0.0271(9) 0.0256(9) 0.0076(7) 0.0087(7) 0.0066(7)
N2 0.0256(8) 0.0255(9) 0.0281(9) 0.0084(7) 0.0101(7) 0.0061(7)
C1 0.0228(9) 0.0276(10) 0.0211(9) 0.0082(8) 0.0047(7) 0.0088(8)
C2 0.0306(11) 0.0291(10) 0.0288(11) 0.0101(8) 0.0116(9) 0.0068(8)
C3 0.0503(15) 0.0383(13) 0.0396(14) 0.0212(11) 0.0195(12) 0.0151(11)
C4 0.0539(15) 0.0493(15) 0.0267(12) 0.0192(11) 0.0158(11) 0.0207(12)
C5 0.0422(13) 0.0547(16) 0.0217(11) 0.0063(10) 0.0041(10) 0.0155(12)
C6 0.0295(10) 0.0331(11) 0.0224(10) 0.0038(8) 0.0046(8) 0.0056(8)
C7 0.0227(9) 0.0251(9) 0.0225(9) 0.0078(8) 0.0052(7) 0.0088(7)
C8 0.0364(12) 0.0363(12) 0.0228(10) 0.0092(9) 0.0092(9) 0.0193(9)
C9 0.0427(13) 0.0536(15) 0.0320(12) 0.0162(11) 0.0128(10) 0.0323(12)
C10 0.0433(13) 0.0413(13) 0.0316(12) 0.0135(10) 0.0066(10) 0.0236(11)
C11 0.0344(11) 0.0372(12) 0.0242(10) 0.0109(9) 0.0032(9) 0.0139(9)
C12 0.0281(10) 0.0323(11) 0.0226(10) 0.0090(8) 0.0066(8) 0.0109(8)
C13 0.0239(9) 0.0237(9) 0.0224(9) 0.0088(8) 0.0064(8) 0.0088(7)
C14 0.0323(11) 0.0269(10) 0.0235(10) 0.0093(8) 0.0076(8) 0.0099(8)
C15 0.0344(11) 0.0363(11) 0.0257(10) 0.0119(9) 0.0130(9) 0.0166(9)
C16 0.0320(11) 0.0381(12) 0.0327(12) 0.0169(10) 0.0169(9) 0.0130(9)
C17 0.0288(10) 0.0284(11) 0.0366(12) 0.0103(9) 0.0122(9) 0.0060(8)
C18 0.0244(9) 0.0240(9) 0.0254(10) 0.0064(8) 0.0059(8) 0.0071(7)
C19 0.0313(11) 0.0359(12) 0.0261(11) 0.0105(9) 0.0073(9) 0.0111(9)
C20 0.0328(12) 0.0478(14) 0.0266(11) 0.0072(10) 0.0039(9) 0.0092(10)
C21 0.0256(11) 0.0548(16) 0.0344(13) 0.0068(11) 0.0015(10) 0.0080(10)
C22 0.0252(10) 0.0359(12) 0.0328(12) 0.0047(9) 0.0072(9) 0.0042(9)
C23 0.0234(10) 0.0290(10) 0.0269(10) 0.0077(8) 0.0068(8) 0.0070(8)
C24 0.0269(10) 0.0212(9) 0.0292(10) 0.0078(8) 0.0086(8) 0.0067(8)
C25 0.0308(11) 0.0256(10) 0.0334(11) 0.0108(9) 0.0083(9) 0.0098(8)
C26 0.0384(12) 0.0270(11) 0.0416(13) 0.0108(10) 0.0163(10) 0.0127(9)
C27 0.0459(13) 0.0210(10) 0.0407(13) 0.0054(9) 0.0154(11) 0.0065(9)
C28 0.0455(14) 0.0301(12) 0.0341(12) 0.0036(10) 0.0066(10) 0.0074(10)
C29 0.0305(11) 0.0243(10) 0.0348(12) 0.0053(9) 0.0026(9) 0.0055(8)
C30 0.0281(10) 0.0344(11) 0.0277(11) 0.0147(9) 0.0112(8) 0.0127(9)
C31 0.0395(12) 0.0332(12) 0.0354(12) 0.0156(10) 0.0171(10) 0.0107(10)
C32 0.0621(17) 0.0433(14) 0.0479(16) 0.0277(12) 0.0294(14) 0.0193(13)
C33 0.073(2) 0.0517(16) 0.0397(15) 0.0208(13) 0.0332(15) 0.0197(15)
C34 0.0517(15) 0.0491(15) 0.0282(12) 0.0130(11) 0.0130(11) 0.0151(12)
C35 0.0344(11) 0.0357(12) 0.0279(11) 0.0110(9) 0.0105(9) 0.0116(9)
C36 0.0287(10) 0.0301(10) 0.0275(10) 0.0112(8) 0.0100(8) 0.0125(8)
C37 0.0276(11) 0.0438(13) 0.0318(11) 0.0180(10) 0.0113(9) 0.0110(9)
C38 0.0312(11) 0.0508(15) 0.0344(12) 0.0147(11) 0.0110(10) 0.0169(10)
C39 0.0345(12) 0.0444(14) 0.0345(12) 0.0152(10) 0.0059(10) 0.0172(10)
C40 0.0395(13) 0.0405(13) 0.0393(13) 0.0209(11) 0.0123(11) 0.0167(10)
C41 0.0344(11) 0.0392(12) 0.0325(12) 0.0175(10) 0.0156(9) 0.0165(10)
C42 0.0226(9) 0.0263(10) 0.0257(10) 0.0094(8) 0.0067(8) 0.0083(8)
C43 0.0260(10) 0.0294(11) 0.0299(11) 0.0105(9) 0.0056(8) 0.0041(8)
C44 0.0263(10) 0.0397(12) 0.0330(12) 0.0166(10) 0.0110(9) 0.0076(9)
C45 0.0284(10) 0.0382(12) 0.0293(11) 0.0107(9) 0.0116(9) 0.0113(9)
C46 0.0308(11) 0.0285(10) 0.0308(11) 0.0053(9) 0.0122(9) 0.0092(8)
C47 0.0262(10) 0.0249(10) 0.0238(10) 0.0064(8) 0.0073(8) 0.0057(8)
C48 0.0282(10) 0.0305(11) 0.0261(10) 0.0082(8) 0.0097(8) 0.0094(8)
C49 0.0371(12) 0.0330(12) 0.0292(11) 0.0061(9) 0.0115(9) 0.0133(9)
C50 0.0407(13) 0.0374(13) 0.0379(13) 0.0128(10) 0.0094(10) 0.0180(10)
C51 0.0380(12) 0.0328(12) 0.0331(12) 0.0159(9) 0.0072(10) 0.0093(9)
C52 0.0333(11) 0.0349(12) 0.0248(10) 0.0110(9) 0.0083(9) 0.0079(9)
C53 0.0289(11) 0.0280(11) 0.0302(11) 0.0027(8) 0.0089(9) 0.0028(8)
C54 0.0307(12) 0.0393(13) 0.0371(13) 0.0053(10) 0.0038(10) 0.0005(10)
C55 0.0313(12) 0.0446(15) 0.0553(17) 0.0063(13) 0.0042(12) 0.0008(11)
C56 0.0389(14) 0.0396(15) 0.0618(19) -0.0021(13) 0.0092(13) -0.0054(11)
C57 0.0434(14) 0.0303(12) 0.0601(18) 0.0039(12) 0.0165(13) 0.0002(11)
C58 0.0370(13) 0.0273(11) 0.0455(14) 0.0022(10) 0.0104(11) 0.0026(9)
C63B 0.136(10) 0.074(8) 0.177(12) 0.013(9) 0.081(9) 0.011(9)
C62B 0.143(6) 0.093(5) 0.180(8) 0.042(5) 0.045(6) -0.006(5)
C61B 0.148(7) 0.107(6) 0.195(8) 0.037(6) 0.045(7) -0.007(6)
C60B 0.140(8) 0.119(8) 0.199(10) 0.042(8) 0.045(8) -0.011(8)
C59B 0.054(9) 0.101(13) 0.212(18) 0.068(13) 0.075(11) 0.021(8)
C59A 0.085(4) 0.070(4) 0.088(5) 0.035(3) 0.014(4) 0.022(3)
C60A 0.119(4) 0.079(3) 0.071(3) 0.026(3) 0.002(4) 0.007(3)
C61A 0.115(4) 0.063(3) 0.098(4) 0.038(4) 0.022(4) 0.004(3)
C62A 0.109(5) 0.083(4) 0.114(5) 0.037(4) 0.019(4) 0.018(4)
C63A 0.136(7) 0.067(5) 0.240(11) 0.055(6) 0.106(8) 0.032(5)
O1B 0.130(5) 0.086(4) 0.082(5) 0.028(4) -0.003(5) -0.010(4)
C67B 0.123(6) 0.073(5) 0.076(5) 0.032(5) -0.001(6) 0.004(5)
C66B 0.120(5) 0.072(4) 0.072(5) 0.035(4) -0.002(5) 0.005(5)
C65B 0.121(5) 0.068(4) 0.089(5) 0.040(5) 0.003(5) 0.000(4)
C64B 0.120(5) 0.078(4) 0.085(5) 0.031(4) 0.001(5) 0.002(4)
O1A 0.150(6) 0.112(5) 0.199(8) 0.036(5) 0.035(6) -0.008(5)
C64A 0.124(6) 0.071(5) 0.167(8) 0.057(5) 0.034(6) -0.003(5)
C65A 0.144(6) 0.088(5) 0.184(8) 0.047(6) 0.040(7) -0.012(5)
C66A 0.153(6) 0.100(6) 0.199(8) 0.035(6) 0.044(7) -0.001(6)
C67A 0.123(6) 0.073(5) 0.170(8) 0.033(5) 0.054(6) -0.008(5)

loop_
_atom_type_symbol
_atom_type_description
_atom_type_scat_dispersion_real
_atom_type_scat_dispersion_imag
_atom_type_scat_source
C C 0.0181 0.0091 'International Tables Vol C Tables 4.2.6.8 and 6.1.1.4'
H H 0.0000 0.0000 'International Tables Vol C Tables 4.2.6.8 and 6.1.1.4'
Br Br -0.6763 1.2805 'International Tables Vol C Tables 4.2.6.8 and 6.1.1.4'
Cu Cu -1.9646 0.5888 'International Tables Vol C Tables 4.2.6.8 and 6.1.1.4'
N N 0.0311 0.0180 'International Tables Vol C Tables 4.2.6.8 and 6.1.1.4'
O O 0.0492 0.0322 'International Tables Vol C Tables 4.2.6.8 and 6.1.1.4'
P P 0.2955 0.4335 'International Tables Vol C Tables 4.2.6.8 and 6.1.1.4'

loop_
_exptl_crystal_face_index_h
_exptl_crystal_face_index_k
_exptl_crystal_face_index_l
_exptl_crystal_face_perp_dist
0 0 -1 0.0217
-1 3 11 0.0302
0 -1 0 0.0217
0 1 0 0.0201
-5 3 2 0.1215
1 0 0 0.0846
-1 -11 0 0.0163
0 -7 12 0.0308

loop_
_geom_angle_atom_site_label_1
_geom_angle_atom_site_label_2
_geom_angle_atom_site_label_3
_geom_angle
Cu1 Br1 Cu2 73.266(12)
Cu2 Br2 Cu1 73.554(12)
Br1 Cu1 Br2 104.598(13)
P1 Cu1 Br1 123.125(19)
P1 Cu1 Br2 120.464(19)
N1 Cu1 Br1 103.62(5)
N1 Cu1 Br2 108.53(5)
N1 Cu1 P1 93.63(5)
Br2 Cu2 Br1 104.661(14)
P4 Cu2 Br1 122.14(2)
P4 Cu2 Br2 124.98(2)
N2 Cu2 Br1 100.14(5)
N2 Cu2 Br2 106.45(5)
N2 Cu2 P4 92.99(5)
Cu1 P1 P2 102.25(2)
C1 P1 Cu1 117.22(7)
C1 P1 P2 106.40(7)
C1 P1 C7 108.53(9)
C7 P1 Cu1 120.00(7)
C7 P1 P2 99.69(7)
P3 P2 P1 102.45(3)
C13 P2 P1 99.75(7)
C13 P2 P3 104.30(7)
C18 P3 P2 106.50(7)
C24 P3 P2 100.80(7)
C24 P3 C18 105.93(9)
Cu2 P4 P5 102.30(3)
C30 P4 Cu2 121.83(8)
C30 P4 P5 105.16(8)
C30 P4 C36 106.26(10)
C36 P4 Cu2 119.92(8)
C36 P4 P5 97.06(7)
P6 P5 P4 102.40(3)
C42 P5 P4 99.18(7)
C42 P5 P6 107.25(7)
C47 P6 P5 106.96(7)
C53 P6 P5 100.85(8)
C53 P6 C47 105.55(10)
C13 N1 Cu1 121.26(14)
C17 N1 Cu1 120.22(15)
C17 N1 C13 118.15(19)
C42 N2 Cu2 121.50(14)
C46 N2 Cu2 119.10(15)
C46 N2 C42 118.37(19)
P1 C1 H1 105.5
C2 C1 P1 117.35(15)
C2 C1 H1 105.5
C2 C1 C6 111.56(17)
C6 C1 P1 110.30(15)
C6 C1 H1 105.5
C1 C2 H2A 109.7
C1 C2 H2B 109.7
C1 C2 C3 109.8(2)
H2A C2 H2B 108.2
C3 C2 H2A 109.7
C3 C2 H2B 109.7
C2 C3 H3A 109.2
C2 C3 H3B 109.2
H3A C3 H3B 107.9
C4 C3 C2 112.2(2)
C4 C3 H3A 109.2
C4 C3 H3B 109.2
C3 C4 H4A 109.2
C3 C4 H4B 109.2
H4A C4 H4B 107.9
C5 C4 C3 111.9(2)
C5 C4 H4A 109.2
C5 C4 H4B 109.2
C4 C5 H5A 109.3
C4 C5 H5B 109.3
C4 C5 C6 111.8(2)
H5A C5 H5B 107.9
C6 C5 H5A 109.3
C6 C5 H5B 109.3
C1 C6 H6A 109.8
C1 C6 H6B 109.8
C5 C6 C1 109.6(2)
C5 C6 H6A 109.8
C5 C6 H6B 109.8
H6A C6 H6B 108.2
P1 C7 H7 109.4
C8 C7 P1 109.75(15)
C8 C7 H7 109.4
C8 C7 C12 110.84(17)
C12 C7 P1 107.88(14)
C12 C7 H7 109.4
C7 C8 H8A 109.3
C7 C8 H8B 109.3
H8A C8 H8B 108.0
C9 C8 C7 111.54(19)
C9 C8 H8A 109.3
C9 C8 H8B 109.3
C8 C9 H9A 109.4
C8 C9 H9B 109.4
H9A C9 H9B 108.0
C10 C9 C8 111.4(2)
C10 C9 H9A 109.4
C10 C9 H9B 109.4
C9 C10 H10A 109.6
C9 C10 H10B 109.6
C9 C10 C11 110.3(2)
H10A C10 H10B 108.1
C11 C10 H10A 109.6
C11 C10 H10B 109.6
C10 C11 H11A 109.5
C10 C11 H11B 109.5
C10 C11 C12 110.76(19)
H11A C11 H11B 108.1
C12 C11 H11A 109.5
C12 C11 H11B 109.5
C7 C12 H12A 109.2
C7 C12 H12B 109.2
C11 C12 C7 112.20(18)
C11 C12 H12A 109.2
C11 C12 H12B 109.2
H12A C12 H12B 107.9
N1 C13 P2 121.79(15)
N1 C13 C14 121.46(19)
C14 C13 P2 116.73(16)
C13 C14 H14 120.3
C15 C14 C13 119.3(2)
C15 C14 H14 120.3
C14 C15 H15 120.5
C16 C15 C14 119.1(2)
C16 C15 H15 120.5
C15 C16 H16 120.9
C15 C16 C17 118.3(2)
C17 C16 H16 120.9
N1 C17 C16 123.7(2)
N1 C17 H17 118.1
C16 C17 H17 118.1
P3 C18 H18 106.4
C19 C18 P3 108.26(15)
C19 C18 H18 106.4
C23 C18 P3 118.11(15)
C23 C18 H18 106.4
C23 C18 C19 110.67(17)
C18 C19 H19A 109.4
C18 C19 H19B 109.4
H19A C19 H19B 108.0
C20 C19 C18 111.16(19)
C20 C19 H19A 109.4
C20 C19 H19B 109.4
C19 C20 H20A 109.4
C19 C20 H20B 109.4
H20A C20 H20B 108.0
C21 C20 C19 111.2(2)
C21 C20 H20A 109.4
C21 C20 H20B 109.4
C20 C21 H21A 109.5
C20 C21 H21B 109.5
C20 C21 C22 110.7(2)
H21A C21 H21B 108.1
C22 C21 H21A 109.5
C22 C21 H21B 109.5
C21 C22 H22A 109.3
C21 C22 H22B 109.3
C21 C22 C23 111.5(2)
H22A C22 H22B 108.0
C23 C22 H22A 109.3
C23 C22 H22B 109.3
C18 C23 H23A 109.6
C18 C23 H23B 109.6
C22 C23 C18 110.25(18)
C22 C23 H23A 109.6
C22 C23 H23B 109.6
H23A C23 H23B 108.1
P3 C24 H24 109.3
C25 C24 P3 108.60(15)
C25 C24 H24 109.3
C29 C24 P3 110.79(15)
C29 C24 H24 109.3
C29 C24 C25 109.47(18)
C24 C25 H25A 109.4
C24 C25 H25B 109.4
H25A C25 H25B 108.0
C26 C25 C24 111.08(19)
C26 C25 H25A 109.4
C26 C25 H25B 109.4
C25 C26 H26A 109.4
C25 C26 H26B 109.4
H26A C26 H26B 108.0
C27 C26 C25 111.38(19)
C27 C26 H26A 109.4
C27 C26 H26B 109.4
C26 C27 H27A 109.5
C26 C27 H27B 109.5
C26 C27 C28 110.6(2)
H27A C27 H27B 108.1
C28 C27 H27A 109.5
C28 C27 H27B 109.5
C27 C28 H28A 109.4
C27 C28 H28B 109.4
C27 C28 C29 111.1(2)
H28A C28 H28B 108.0
C29 C28 H28A 109.4
C29 C28 H28B 109.4
C24 C29 C28 112.52(19)
C24 C29 H29A 109.1
C24 C29 H29B 109.1
C28 C29 H29A 109.1
C28 C29 H29B 109.1
H29A C29 H29B 107.8
P4 C30 H30 106.0
C31 C30 P4 110.64(16)
C31 C30 H30 106.0
C35 C30 P4 115.19(15)
C35 C30 H30 106.0
C35 C30 C31 112.18(18)
C30 C31 H31A 109.7
C30 C31 H31B 109.7
H31A C31 H31B 108.2
C32 C31 C30 109.9(2)
C32 C31 H31A 109.7
C32 C31 H31B 109.7
C31 C32 H32A 109.4
C31 C32 H32B 109.4
H32A C32 H32B 108.0
C33 C32 C31 111.3(2)
C33 C32 H32A 109.4
C33 C32 H32B 109.4
C32 C33 H33A 109.3
C32 C33 H33B 109.3
C32 C33 C34 111.4(2)
H33A C33 H33B 108.0
C34 C33 H33A 109.3
C34 C33 H33B 109.3
C33 C34 H34A 109.3
C33 C34 H34B 109.3
H34A C34 H34B 107.9
C35 C34 C33 111.7(2)
C35 C34 H34A 109.3
C35 C34 H34B 109.3
C30 C35 H35A 109.5
C30 C35 H35B 109.5
C34 C35 C30 110.8(2)
C34 C35 H35A 109.5
C34 C35 H35B 109.5
H35A C35 H35B 108.1
P4 C36 H36 108.4
C37 C36 P4 113.11(16)
C37 C36 H36 108.4
C37 C36 C41 109.54(19)
C41 C36 P4 108.76(14)
C41 C36 H36 108.4
C36 C37 H37A 109.7
C36 C37 H37B 109.7
C36 C37 C38 109.8(2)
H37A C37 H37B 108.2
C38 C37 H37A 109.7
C38 C37 H37B 109.7
C37 C38 H38A 109.4
C37 C38 H38B 109.4
C37 C38 C39 111.2(2)
H38A C38 H38B 108.0
C39 C38 H38A 109.4
C39 C38 H38B 109.4
C38 C39 H39A 109.3
C38 C39 H39B 109.3
H39A C39 H39B 108.0
C40 C39 C38 111.5(2)
C40 C39 H39A 109.3
C40 C39 H39B 109.3
C39 C40 H40A 109.4
C39 C40 H40B 109.4
C39 C40 C41 111.3(2)
H40A C40 H40B 108.0
C41 C40 H40A 109.4
C41 C40 H40B 109.4
C36 C41 H41A 109.3
C36 C41 H41B 109.3
C40 C41 C36 111.49(19)
C40 C41 H41A 109.3
C40 C41 H41B 109.3
H41A C41 H41B 108.0
N2 C42 P5 121.24(15)
N2 C42 C43 121.6(2)
C43 C42 P5 117.13(17)
C42 C43 H43 120.4
C44 C43 C42 119.3(2)
C44 C43 H43 120.4
C43 C44 H44 120.4
C45 C44 C43 119.3(2)
C45 C44 H44 120.4
C44 C45 H45 120.9
C44 C45 C46 118.1(2)
C46 C45 H45 120.9
N2 C46 C45 123.4(2)
N2 C46 H46 118.3
C45 C46 H46 118.3
P6 C47 H47 106.5
C48 C47 P6 116.50(15)
C48 C47 H47 106.5
C48 C47 C52 110.87(18)
C52 C47 P6 109.41(15)
C52 C47 H47 106.5
C47 C48 H48A 109.4
C47 C48 H48B 109.4
H48A C48 H48B 108.0
C49 C48 C47 111.04(18)
C49 C48 H48A 109.4
C49 C48 H48B 109.4
C48 C49 H49A 109.4
C48 C49 H49B 109.4
H49A C49 H49B 108.0
C50 C49 C48 111.0(2)
C50 C49 H49A 109.4
C50 C49 H49B 109.4
C49 C50 H50A 109.5
C49 C50 H50B 109.5
H50A C50 H50B 108.1
C51 C50 C49 110.5(2)
C51 C50 H50A 109.5
C51 C50 H50B 109.5
C50 C51 H51A 109.4
C50 C51 H51B 109.4
H51A C51 H51B 108.0
C52 C51 C50 111.1(2)
C52 C51 H51A 109.4
C52 C51 H51B 109.4
C47 C52 H52A 109.4
C47 C52 H52B 109.4
C51 C52 C47 111.29(19)
C51 C52 H52A 109.4
C51 C52 H52B 109.4
H52A C52 H52B 108.0
P6 C53 H53 109.0
C54 C53 P6 108.48(16)
C54 C53 H53 109.0
C58 C53 P6 111.29(16)
C58 C53 H53 109.0
C58 C53 C54 109.9(2)
C53 C54 H54A 109.3
C53 C54 H54B 109.3
H54A C54 H54B 107.9
C55 C54 C53 111.8(2)
C55 C54 H54A 109.3
C55 C54 H54B 109.3
C54 C55 H55A 109.4
C54 C55 H55B 109.4
H55A C55 H55B 108.0
C56 C55 C54 111.0(2)
C56 C55 H55A 109.4
C56 C55 H55B 109.4
C55 C56 H56A 109.5
C55 C56 H56B 109.5
C55 C56 C57 110.6(2)
H56A C56 H56B 108.1
C57 C56 H56A 109.5
C57 C56 H56B 109.5
C56 C57 H57A 109.4
C56 C57 H57B 109.4
C56 C57 C58 111.0(3)
H57A C57 H57B 108.0
C58 C57 H57A 109.4
C58 C57 H57B 109.4
C53 C58 C57 110.9(2)
C53 C58 H58A 109.5
C53 C58 H58B 109.5
C57 C58 H58A 109.5
C57 C58 H58B 109.5
H58A C58 H58B 108.0
H63A C63B H63B 109.5
H63A C63B H63C 109.5
H63B C63B H63C 109.5
C62B C63B H63A 109.5
C62B C63B H63B 109.5
C62B C63B H63C 109.5
C63B C62B H62A 108.7
C63B C62B H62B 108.7
H62A C62B H62B 107.6
C61B C62B C63B 114.0(17)
C61B C62B H62A 108.7
C61B C62B H62B 108.7
C62B C61B H61A 108.8
C62B C61B H61B 108.8
C62B C61B C60B 113.9(18)
H61A C61B H61B 107.7
C60B C61B H61A 108.8
C60B C61B H61B 108.8
C61B C60B H60A 106.8
C61B C60B H60B 106.8
H60A C60B H60B 106.7
C59B C60B C61B 122(2)
C59B C60B H60A 106.8
C59B C60B H60B 106.8
C60B C59B H59A 109.5
C60B C59B H59B 109.5
C60B C59B H59C 109.5
H59A C59B H59B 109.5
H59A C59B H59C 109.5
H59B C59B H59C 109.5
H59D C59A H59E 109.5
H59D C59A H59F 109.5
H59E C59A H59F 109.5
C60A C59A H59D 109.5
C60A C59A H59E 109.5
C60A C59A H59F 109.5
C59A C60A H60C 108.5
C59A C60A H60D 108.5
H60C C60A H60D 107.5
C61A C60A C59A 115.0(7)
C61A C60A H60C 108.5
C61A C60A H60D 108.5
C60A C61A H61C 108.1
C60A C61A H61D 108.1
C60A C61A C62A 116.8(8)
H61C C61A H61D 107.3
C62A C61A H61C 108.1
C62A C61A H61D 108.1
C61A C62A H62C 108.2
C61A C62A H62D 108.2
H62C C62A H62D 107.4
C63A C62A C61A 116.2(8)
C63A C62A H62C 108.2
C63A C62A H62D 108.2
C62A C63A H63D 109.5
C62A C63A H63E 109.5
C62A C63A H63F 109.5
H63D C63A H63E 109.5
H63D C63A H63F 109.5
H63E C63A H63F 109.5
C64B O1B C67B 113.1(11)
O1B C67B H67A 111.9
O1B C67B H67B 111.9
O1B C67B C66B 99.6(9)
H67A C67B H67B 109.6
C66B C67B H67A 111.9
C66B C67B H67B 111.9
C67B C66B H66A 111.1
C67B C66B H66B 111.1
H66A C66B H66B 109.0
C65B C66B C67B 103.5(10)
C65B C66B H66A 111.1
C65B C66B H66B 111.1
C66B C65B H65A 111.0
C66B C65B H65B 111.0
H65A C65B H65B 109.0
C64B C65B C66B 103.9(10)
C64B C65B H65A 111.0
C64B C65B H65B 111.0
O1B C64B C65B 103.8(10)
O1B C64B H64A 111.0
O1B C64B H64B 111.0
C65B C64B H64A 111.0
C65B C64B H64B 111.0
H64A C64B H64B 109.0
C64A O1A C67A 110.1(11)
O1A C64A H64C 111.9
O1A C64A H64D 111.9
O1A C64A C65A 99.5(8)
H64C C64A H64D 109.6
C65A C64A H64C 111.9
C65A C64A H64D 111.9
C64A C65A H65C 112.2
C64A C65A H65D 112.2
C64A C65A C66A 97.8(6)
H65C C65A H65D 109.8
C66A C65A H65C 112.2
C66A C65A H65D 112.2
C65A C66A H66C 112.2
C65A C66A H66D 112.2
H66C C66A H66D 109.8
C67A C66A C65A 97.9(7)
C67A C66A H66C 112.2
C67A C66A H66D 112.2
O1A C67A C66A 87.5(8)
O1A C67A H67C 114.1
O1A C67A H67D 114.1
C66A C67A H67C 114.1
C66A C67A H67D 114.1
H67C C67A H67D 111.2

loop_
_geom_bond_atom_site_label_1
_geom_bond_atom_site_label_2
_geom_bond_distance
Br1 Cu1 2.4534(4)
Br1 Cu2 2.4765(4)
Br2 Cu1 2.4693(4)
Br2 Cu2 2.4441(4)
Cu1 P1 2.1925(6)
Cu1 N1 2.1080(18)
Cu2 P4 2.1890(6)
Cu2 N2 2.1241(18)
P1 P2 2.2187(7)
P1 C1 1.853(2)
P1 C7 1.863(2)
P2 P3 2.2089(7)
P2 C13 1.855(2)
P3 C18 1.879(2)
P3 C24 1.867(2)
P4 P5 2.2254(7)
P4 C30 1.852(2)
P4 C36 1.858(2)
P5 P6 2.2047(8)
P5 C42 1.860(2)
P6 C47 1.874(2)
P6 C53 1.870(2)
N1 C13 1.350(3)
N1 C17 1.342(3)
N2 C42 1.344(3)
N2 C46 1.342(3)
C1 H1 0.9800
C1 C2 1.529(3)
C1 C6 1.539(3)
C2 H2A 0.9700
C2 H2B 0.9700
C2 C3 1.530(3)
C3 H3A 0.9700
C3 H3B 0.9700
C3 C4 1.522(4)
C4 H4A 0.9700
C4 H4B 0.9700
C4 C5 1.517(4)
C5 H5A 0.9700
C5 H5B 0.9700
C5 C6 1.524(3)
C6 H6A 0.9700
C6 H6B 0.9700
C7 H7 0.9800
C7 C8 1.531(3)
C7 C12 1.537(3)
C8 H8A 0.9700
C8 H8B 0.9700
C8 C9 1.530(3)
C9 H9A 0.9700
C9 H9B 0.9700
C9 C10 1.516(3)
C10 H10A 0.9700
C10 H10B 0.9700
C10 C11 1.521(3)
C11 H11A 0.9700
C11 H11B 0.9700
C11 C12 1.527(3)
C12 H12A 0.9700
C12 H12B 0.9700
C13 C14 1.394(3)
C14 H14 0.9300
C14 C15 1.392(3)
C15 H15 0.9300
C15 C16 1.380(4)
C16 H16 0.9300
C16 C17 1.381(3)
C17 H17 0.9300
C18 H18 0.9800
C18 C19 1.541(3)
C18 C23 1.539(3)
C19 H19A 0.9700
C19 H19B 0.9700
C19 C20 1.531(3)
C20 H20A 0.9700
C20 H20B 0.9700
C20 C21 1.526(3)
C21 H21A 0.9700
C21 H21B 0.9700
C21 C22 1.531(4)
C22 H22A 0.9700
C22 H22B 0.9700
C22 C23 1.533(3)
C23 H23A 0.9700
C23 H23B 0.9700
C24 H24 0.9800
C24 C25 1.539(3)
C24 C29 1.532(3)
C25 H25A 0.9700
C25 H25B 0.9700
C25 C26 1.522(3)
C26 H26A 0.9700
C26 H26B 0.9700
C26 C27 1.518(4)
C27 H27A 0.9700
C27 H27B 0.9700
C27 C28 1.521(4)
C28 H28A 0.9700
C28 H28B 0.9700
C28 C29 1.536(3)
C29 H29A 0.9700
C29 H29B 0.9700
C30 H30 0.9800
C30 C31 1.541(3)
C30 C35 1.531(3)
C31 H31A 0.9700
C31 H31B 0.9700
C31 C32 1.535(3)
C32 H32A 0.9700
C32 H32B 0.9700
C32 C33 1.510(4)
C33 H33A 0.9700
C33 H33B 0.9700
C33 C34 1.525(4)
C34 H34A 0.9700
C34 H34B 0.9700
C34 C35 1.523(3)
C35 H35A 0.9700
C35 H35B 0.9700
C36 H36 0.9800
C36 C37 1.526(3)
C36 C41 1.536(3)
C37 H37A 0.9700
C37 H37B 0.9700
C37 C38 1.528(3)
C38 H38A 0.9700
C38 H38B 0.9700
C38 C39 1.530(3)
C39 H39A 0.9700
C39 H39B 0.9700
C39 C40 1.512(4)
C40 H40A 0.9700
C40 H40B 0.9700
C40 C41 1.522(3)
C41 H41A 0.9700
C41 H41B 0.9700
C42 C43 1.393(3)
C43 H43 0.9300
C43 C44 1.387(3)
C44 H44 0.9300
C44 C45 1.380(4)
C45 H45 0.9300
C45 C46 1.384(3)
C46 H46 0.9300
C47 H47 0.9800
C47 C48 1.534(3)
C47 C52 1.542(3)
C48 H48A 0.9700
C48 H48B 0.9700
C48 C49 1.530(3)
C49 H49A 0.9700
C49 H49B 0.9700
C49 C50 1.527(3)
C50 H50A 0.9700
C50 H50B 0.9700
C50 C51 1.526(3)
C51 H51A 0.9700
C51 H51B 0.9700
C51 C52 1.523(3)
C52 H52A 0.9700
C52 H52B 0.9700
C53 H53 0.9800
C53 C54 1.537(4)
C53 C58 1.528(3)
C54 H54A 0.9700
C54 H54B 0.9700
C54 C55 1.529(4)
C55 H55A 0.9700
C55 H55B 0.9700
C55 C56 1.518(4)
C56 H56A 0.9700
C56 H56B 0.9700
C56 C57 1.524(5)
C57 H57A 0.9700
C57 H57B 0.9700
C57 C58 1.534(4)
C58 H58A 0.9700
C58 H58B 0.9700
C63B H63A 0.9600
C63B H63B 0.9600
C63B H63C 0.9600
C63B C62B 1.543(19)
C62B H62A 0.9700
C62B H62B 0.9700
C62B C61B 1.40(2)
C61B H61A 0.9700
C61B H61B 0.9700
C61B C60B 1.576(19)
C60B H60A 0.9700
C60B H60B 0.9700
C60B C59B 1.347(19)
C59B H59A 0.9600
C59B H59B 0.9600
C59B H59C 0.9600
C59A H59D 0.9600
C59A H59E 0.9600
C59A H59F 0.9600
C59A C60A 1.570(10)
C60A H60C 0.9700
C60A H60D 0.9700
C60A C61A 1.414(11)
C61A H61C 0.9700
C61A H61D 0.9700
C61A C62A 1.565(10)
C62A H62C 0.9700
C62A H62D 0.9700
C62A C63A 1.395(11)
C63A H63D 0.9600
C63A H63E 0.9600
C63A H63F 0.9600
O1B C67B 1.484(17)
O1B C64B 1.395(17)
C67B H67A 0.9700
C67B H67B 0.9700
C67B C66B 1.488(11)
C66B H66A 0.9700
C66B H66B 0.9700
C66B C65B 1.482(11)
C65B H65A 0.9700
C65B H65B 0.9700
C65B C64B 1.480(11)
C64B H64A 0.9700
C64B H64B 0.9700
O1A C64A 1.469(15)
O1A C67A 1.483(15)
C64A H64C 0.9700
C64A H64D 0.9700
C64A C65A 1.500(11)
C65A H65C 0.9700
C65A H65D 0.9700
C65A C66A 1.504(11)
C66A H66C 0.9700
C66A H66D 0.9700
C66A C67A 1.490(11)
C67A H67C 0.9700
C67A H67D 0.9700

loop_
_geom_torsion_atom_site_label_1
_geom_torsion_atom_site_label_2
_geom_torsion_atom_site_label_3
_geom_torsion_atom_site_label_4
_geom_torsion
Cu1 P1 C1 C2 179.46(13)
Cu1 P1 C1 C6 50.22(16)
Cu1 P1 C7 C8 -75.79(15)
Cu1 P1 C7 C12 45.08(16)
Cu1 N1 C13 P2 -6.8(2)
Cu1 N1 C13 C14 171.88(15)
Cu1 N1 C17 C16 -173.16(18)
Cu2 P4 C30 C31 -48.79(17)
Cu2 P4 C30 C35 -177.34(13)
Cu2 P4 C36 C37 78.20(17)
Cu2 P4 C36 C41 -43.73(19)
Cu2 N2 C42 P5 10.0(2)
Cu2 N2 C42 C43 -166.69(16)
Cu2 N2 C46 C45 168.07(18)
P1 P2 C13 N1 11.41(18)
P1 P2 C13 C14 -167.33(15)
P1 C1 C2 C3 174.30(16)
P1 C1 C6 C5 -169.79(16)
P1 C7 C8 C9 171.86(17)
P1 C7 C12 C11 -173.28(16)
P2 P1 C1 C2 -66.95(16)
P2 P1 C1 C6 163.81(13)
P2 P1 C7 C8 173.90(13)
P2 P1 C7 C12 -65.23(14)
P2 P3 C18 C19 150.20(13)
P2 P3 C18 C23 -83.10(16)
P2 P3 C24 C25 -179.74(13)
P2 P3 C24 C29 -59.48(15)
P2 C13 C14 C15 -179.80(16)
P3 P2 C13 N1 -94.23(17)
P3 P2 C13 C14 87.03(16)
P3 C18 C19 C20 -173.09(16)
P3 C18 C23 C22 178.37(15)
P3 C24 C25 C26 176.88(15)
P3 C24 C29 C28 -174.30(16)
P4 P5 C42 N2 -16.61(18)
P4 P5 C42 C43 160.20(16)
P4 C30 C31 C32 174.79(17)
P4 C30 C35 C34 -177.84(18)
P4 C36 C37 C38 179.82(16)
P4 C36 C41 C40 -178.13(18)
P5 P4 C30 C31 -164.14(14)
P5 P4 C30 C35 67.32(17)
P5 P4 C36 C37 -173.20(16)
P5 P4 C36 C41 64.87(16)
P5 P6 C47 C48 82.80(16)
P5 P6 C47 C52 -150.49(13)
P5 P6 C53 C54 175.70(15)
P5 P6 C53 C58 54.67(18)
P5 C42 C43 C44 -178.13(17)
P6 P5 C42 N2 89.54(17)
P6 P5 C42 C43 -93.66(17)
P6 C47 C48 C49 -179.23(16)
P6 C47 C52 C51 175.39(16)
P6 C53 C54 C55 -177.43(19)
P6 C53 C58 C57 176.1(2)
N1 C13 C14 C15 1.5(3)
N2 C42 C43 C44 -1.3(3)
C1 P1 C7 C8 62.84(17)
C1 P1 C7 C12 -176.29(14)
C1 C2 C3 C4 54.6(3)
C2 C1 C6 C5 57.9(2)
C2 C3 C4 C5 -53.7(3)
C3 C4 C5 C6 54.4(3)
C4 C5 C6 C1 -56.0(3)
C6 C1 C2 C3 -57.1(2)
C7 P1 C1 C2 39.52(18)
C7 P1 C1 C6 -89.72(16)
C7 C8 C9 C10 -56.0(3)
C8 C7 C12 C11 -53.1(2)
C8 C9 C10 C11 58.0(3)
C9 C10 C11 C12 -57.5(3)
C10 C11 C12 C7 55.7(3)
C12 C7 C8 C9 52.8(3)
C13 N1 C17 C16 0.0(3)
C13 C14 C15 C16 -0.5(3)
C14 C15 C16 C17 -0.6(3)
C15 C16 C17 N1 0.9(4)
C17 N1 C13 P2 -179.84(16)
C17 N1 C13 C14 -1.2(3)
C18 P3 C24 C25 69.45(16)
C18 P3 C24 C29 -170.29(15)
C18 C19 C20 C21 -56.0(3)
C19 C18 C23 C22 -56.1(2)
C19 C20 C21 C22 55.9(3)
C20 C21 C22 C23 -56.8(3)
C21 C22 C23 C18 56.9(3)
C23 C18 C19 C20 56.0(2)
C24 P3 C18 C19 -103.07(15)
C24 P3 C18 C23 23.62(18)
C24 C25 C26 C27 -58.2(3)
C25 C24 C29 C28 -54.6(3)
C25 C26 C27 C28 57.3(3)
C26 C27 C28 C29 -55.1(3)
C27 C28 C29 C24 54.9(3)
C29 C24 C25 C26 55.8(2)
C30 P4 C36 C37 -65.10(19)
C30 P4 C36 C41 172.97(16)
C30 C31 C32 C33 56.1(3)
C31 C30 C35 C34 54.4(3)
C31 C32 C33 C34 -57.0(3)
C32 C33 C34 C35 56.1(3)
C33 C34 C35 C30 -54.2(3)
C35 C30 C31 C32 -55.1(3)
C36 P4 C30 C31 93.63(17)
C36 P4 C30 C35 -34.91(19)
C36 C37 C38 C39 58.0(3)
C37 C36 C41 C40 57.8(3)
C37 C38 C39 C40 -55.5(3)
C38 C39 C40 C41 53.7(3)
C39 C40 C41 C36 -55.3(3)
C41 C36 C37 C38 -58.7(3)
C42 N2 C46 C45 -0.5(3)
C42 C43 C44 C45 -0.1(3)
C43 C44 C45 C46 1.1(3)
C44 C45 C46 N2 -0.8(4)
C46 N2 C42 P5 178.29(16)
C46 N2 C42 C43 1.6(3)
C47 P6 C53 C54 -73.10(18)
C47 P6 C53 C58 165.87(17)
C47 C48 C49 C50 -56.4(3)
C48 C47 C52 C51 -54.8(2)
C48 C49 C50 C51 57.3(3)
C49 C50 C51 C52 -57.2(3)
C50 C51 C52 C47 56.1(3)
C52 C47 C48 C49 54.8(2)
C53 P6 C47 C48 -24.01(19)
C53 P6 C47 C52 102.70(16)
C53 C54 C55 C56 56.1(3)
C54 C53 C58 C57 55.9(3)
C54 C55 C56 C57 -56.3(3)
C55 C56 C57 C58 57.2(3)
C56 C57 C58 C53 -57.5(3)
C58 C53 C54 C55 -55.5(3)
C63B C62B C61B C60B -64(3)
C62B C61B C60B C59B 118(2)
C59A C60A C61A C62A 175.5(7)
C60A C61A C62A C63A -177.6(9)
O1B C67B C66B C65B -35.5(16)
C67B O1B C64B C65B 5(2)
C67B C66B C65B C64B 40.5(19)
C66B C65B C64B O1B -28(2)
C64B O1B C67B C66B 19.3(18)
O1A C64A C65A C66A -26.1(11)
C64A O1A C67A C66A 49.0(10)
C64A C65A C66A C67A 60.0(10)
C65A C66A C67A O1A -63.8(9)
C67A O1A C64A C65A -14.9(12)

loop_
_exptl_oxdiff_crystal_face_indexfrac_h
_exptl_oxdiff_crystal_face_indexfrac_k
_exptl_oxdiff_crystal_face_indexfrac_l
_exptl_oxdiff_crystal_face_x
_exptl_oxdiff_crystal_face_y
_exptl_oxdiff_crystal_face_z
-0.0000 -0.0013 -0.9998 0.0809 0.0100 -0.0149
-0.9998 3.0166 10.9960 -0.8653 -0.3299 0.3405
0.0002 -1.0007 0.0012 0.0100 0.0894 -0.0159
-0.0002 1.0007 -0.0012 -0.0100 -0.0894 0.0159
-4.9982 3.0041 2.0040 0.0817 -0.0477 0.7221
0.9995 0.0001 -0.0016 -0.0547 -0.0481 -0.1289
-0.9970 -11.0074 0.0153 0.1643 1.0316 -0.0463
0.0021 -6.9886 12.0066 -0.9012 0.5060 0.0672
